data_4080988
loop_
_publ_author_name
'Karwasara, Surendar'
'Sharma, Mahendra Kumar'
'Tripathi, Rupali'
'Nagendran, Selvarajan'

_publ_section_title
;
 Synthesis and Reactivity ofN-Aminotroponiminatogermylenepyrrole and Its
 Derivatives
;
_journal_issue 14
_journal_name_full Organometallics
_journal_page_first 3830
_journal_paper_doi 10.1021/om4003158
_journal_volume 32
_journal_year 2013
_chemical_formula_moiety 'C21 H28 Ge N2 Se'
_chemical_formula_sum 'C21 H28 Ge N2 Se'
_chemical_formula_weight 460.02
_chemical_name_systematic
; 
 ? 
;
_space_group_IT_number 14
_symmetry_cell_setting monoclinic
_symmetry_space_group_name_Hall '-P 2yn'
_symmetry_space_group_name_H-M 'P 1 21/n 1'
_atom_sites_solution_hydrogens geom
_atom_sites_solution_primary direct
_atom_sites_solution_secondary difmap
_audit_creation_method SHELXL-97
_cell_angle_alpha 90.00
_cell_angle_beta 109.395(2)
_cell_angle_gamma 90.00
_cell_formula_units_Z 4
_cell_length_a 11.2705(12)
_cell_length_b 13.0130(13)
_cell_length_c 15.2747(16)
_cell_measurement_reflns_used 3003
_cell_measurement_temperature 170(2)
_cell_measurement_theta_max 25.000
_cell_measurement_theta_min 2.47
_cell_volume 2113.1(4)
_computing_cell_refinement 'Bruker SMART'
_computing_data_collection 'Bruker SMART'
_computing_data_reduction 'Bruker SAINT'
_computing_molecular_graphics 'Bruker SHELXTL'
_computing_publication_material 'Bruker SHELXTL'
_computing_structure_refinement 'SHELXL-97 (Sheldrick, 1997)'
_computing_structure_solution 'SHELXS-97 (Sheldrick, 1990)'
_diffrn_ambient_temperature 170(2)
_diffrn_measured_fraction_theta_full 1.000
_diffrn_measured_fraction_theta_max 1.000
_diffrn_measurement_device_type 'CCD area detector'
_diffrn_measurement_method 'phi and omega scans'
_diffrn_radiation_monochromator graphite
_diffrn_radiation_source 'fine-focus sealed tube'
_diffrn_radiation_type MoK\a
_diffrn_radiation_wavelength 0.71073
_diffrn_reflns_av_R_equivalents 0.0345
_diffrn_reflns_av_sigmaI/netI 0.0414
_diffrn_reflns_limit_h_max 13
_diffrn_reflns_limit_h_min -12
_diffrn_reflns_limit_k_max 15
_diffrn_reflns_limit_k_min -15
_diffrn_reflns_limit_l_max 18
_diffrn_reflns_limit_l_min -18
_diffrn_reflns_number 10857
_diffrn_reflns_theta_full 25.00
_diffrn_reflns_theta_max 25.00
_diffrn_reflns_theta_min 1.97
_exptl_absorpt_coefficient_mu 3.178
_exptl_absorpt_correction_T_max 0.611
_exptl_absorpt_correction_T_min 0.415
_exptl_absorpt_correction_type multi-scan
_exptl_absorpt_process_details '(SADABS; Bruker, 2000)'
_exptl_crystal_colour red
_exptl_crystal_density_diffrn 1.446
_exptl_crystal_density_method 'not measured'
_exptl_crystal_description plate
_exptl_crystal_F_000 936.0
_exptl_crystal_size_max 0.520
_exptl_crystal_size_mid 0.241
_exptl_crystal_size_min 0.155
_refine_diff_density_max 0.528
_refine_diff_density_min -0.241
_refine_diff_density_rms 0.068
_refine_ls_extinction_method none
_refine_ls_goodness_of_fit_ref 0.990
_refine_ls_hydrogen_treatment constr
_refine_ls_matrix_type full
_refine_ls_number_parameters 230
_refine_ls_number_reflns 3722
_refine_ls_number_restraints 0
_refine_ls_restrained_S_all 0.990
_refine_ls_R_factor_all 0.0428
_refine_ls_R_factor_gt 0.0316
_refine_ls_shift/su_max 0.001
_refine_ls_shift/su_mean 0.000
_refine_ls_structure_factor_coef Fsqd
_refine_ls_weighting_details 'calc w=1/[\s^2^(Fo^2^)+(0.0400P)^2^+0.0000P] where P=(Fo^2^+2Fc^2^)/3'
_refine_ls_weighting_scheme calc
_refine_ls_wR_factor_gt 0.0714
_refine_ls_wR_factor_ref 0.0751
_reflns_number_gt 3005
_reflns_number_total 3722
_reflns_threshold_expression >2sigma(I)
_cod_data_source_file om4003158_si_002.cif
_cod_data_source_block 4
_cod_depositor_comments
;
The following automatic conversions were performed:

'_symmetry_cell_setting' value 'Monoclinic' changed to 'monoclinic'
according to /home/saulius/struct/CIF-dictionaries/cif_core.dic
dictionary named 'cif_core.dic' version 2.4.2 from 2011-04-26.

Automatic conversion script
Id: cif_fix_values 1891 2012-01-12 08:04:46Z andrius 
;
_cod_original_sg_symbol_H-M 'P 21/n'
_cod_database_code 4080988

loop_
_symmetry_equiv_pos_as_xyz
'x, y, z'
'-x+1/2, y+1/2, -z+1/2'
'-x, -y, -z'
'x-1/2, -y-1/2, z-1/2'

loop_
_atom_site_label
_atom_site_type_symbol
_atom_site_fract_x
_atom_site_fract_y
_atom_site_fract_z
_atom_site_U_iso_or_equiv
_atom_site_adp_type
_atom_site_occupancy
_atom_site_symmetry_multiplicity
_atom_site_calc_flag
_atom_site_refinement_flags
Ge1 Ge -0.08157(3) 0.54114(2) 0.17192(2) 0.03097(11) Uani 1 1 d .
Se1 Se 0.05711(3) 0.40849(2) 0.27609(2) 0.03856(11) Uani 1 1 d .
N1 N 0.0476(2) 0.64692(17) 0.19345(14) 0.0267(5) Uani 1 1 d .
N2 N -0.1210(2) 0.62496(17) 0.26449(15) 0.0269(5) Uani 1 1 d .
C2 C 0.1461(3) 0.7949(2) 0.28180(19) 0.0327(7) Uani 1 1 d .
H2 H 0.2022 0.7922 0.2489 0.039 Uiso 1 1 calc R
C16 C 0.1590(3) 0.4927(2) 0.3765(2) 0.0330(7) Uani 1 1 d .
C1 C 0.0529(2) 0.7180(2) 0.25755(17) 0.0250(6) Uani 1 1 d .
C9 C -0.2242(3) 0.5942(2) 0.29698(19) 0.0311(7) Uani 1 1 d .
H9A H -0.1959 0.6006 0.3640 0.037 Uiso 1 1 calc R
H9B H -0.2422 0.5221 0.2822 0.037 Uiso 1 1 calc R
C3 C 0.1687(3) 0.8735(2) 0.3457(2) 0.0396(7) Uani 1 1 d .
H3 H 0.2391 0.9133 0.3504 0.048 Uiso 1 1 calc R
C8 C 0.1412(3) 0.6405(2) 0.14614(19) 0.0311(6) Uani 1 1 d .
H8A H 0.1452 0.5701 0.1265 0.037 Uiso 1 1 calc R
H8B H 0.2231 0.6579 0.1900 0.037 Uiso 1 1 calc R
C6 C -0.0684(3) 0.7722(2) 0.36454(18) 0.0340(7) Uani 1 1 d .
H6 H -0.1385 0.7555 0.3809 0.041 Uiso 1 1 calc R
C7 C -0.0484(2) 0.7064(2) 0.29772(17) 0.0269(6) Uani 1 1 d .
C19 C 0.1807(3) 0.5941(2) 0.5131(2) 0.0439(8) Uani 1 1 d .
H19 H 0.1456 0.6214 0.5553 0.053 Uiso 1 1 calc R
C11 C -0.3458(3) 0.6547(2) 0.25702(19) 0.0334(7) Uani 1 1 d .
H11 H -0.3299 0.7257 0.2791 0.040 Uiso 1 1 calc R
C10 C 0.1139(3) 0.7109(2) 0.06159(19) 0.0320(7) Uani 1 1 d .
H10 H 0.1011 0.7809 0.0804 0.038 Uiso 1 1 calc R
C4 C 0.1040(3) 0.9025(2) 0.4035(2) 0.0411(8) Uani 1 1 d .
H4 H 0.1356 0.9585 0.4420 0.049 Uiso 1 1 calc R
C12 C -0.0049(3) 0.6770(2) -0.01512(19) 0.0406(8) Uani 1 1 d .
H12A H 0.0053 0.6078 -0.0331 0.061 Uiso 1 1 calc R
H12B H -0.0199 0.7217 -0.0677 0.061 Uiso 1 1 calc R
H12C H -0.0752 0.6802 0.0071 0.061 Uiso 1 1 calc R
C5 C -0.0030(3) 0.8571(2) 0.4104(2) 0.0383(7) Uani 1 1 d .
H5 H -0.0361 0.8881 0.4520 0.046 Uiso 1 1 calc R
C21 C 0.3047(3) 0.6143(3) 0.5225(2) 0.0490(9) Uani 1 1 d .
H21 H 0.3538 0.6550 0.5711 0.059 Uiso 1 1 calc R
C15 C -0.4456(3) 0.6099(3) 0.2927(2) 0.0488(9) Uani 1 1 d .
H15A H -0.5201 0.6515 0.2718 0.073 Uiso 1 1 calc R
H15B H -0.4145 0.6088 0.3594 0.073 Uiso 1 1 calc R
H15C H -0.4652 0.5411 0.2697 0.073 Uiso 1 1 calc R
C18 C 0.2832(3) 0.5136(2) 0.3863(2) 0.0422(8) Uani 1 1 d .
H18 H 0.3182 0.4874 0.3438 0.051 Uiso 1 1 calc R
C17 C 0.1088(3) 0.5329(2) 0.4406(2) 0.0366(7) Uani 1 1 d .
H17 H 0.0257 0.5187 0.4349 0.044 Uiso 1 1 calc R
C20 C 0.3549(3) 0.5735(3) 0.4592(3) 0.0522(9) Uani 1 1 d .
H20 H 0.4385 0.5866 0.4658 0.063 Uiso 1 1 calc R
C13 C 0.2272(3) 0.7113(3) 0.0277(2) 0.0475(8) Uani 1 1 d .
H13A H 0.3002 0.7349 0.0766 0.071 Uiso 1 1 calc R
H13B H 0.2107 0.7563 -0.0248 0.071 Uiso 1 1 calc R
H13C H 0.2418 0.6429 0.0100 0.071 Uiso 1 1 calc R
C14 C -0.3913(3) 0.6560(3) 0.1514(2) 0.0467(8) Uani 1 1 d .
H14A H -0.4056 0.5868 0.1285 0.070 Uiso 1 1 calc R
H14B H -0.3287 0.6877 0.1304 0.070 Uiso 1 1 calc R
H14C H -0.4683 0.6943 0.1288 0.070 Uiso 1 1 calc R

loop_
_atom_site_aniso_label
_atom_site_aniso_U_11
_atom_site_aniso_U_22
_atom_site_aniso_U_33
_atom_site_aniso_U_23
_atom_site_aniso_U_13
_atom_site_aniso_U_12
Ge1 0.02976(18) 0.0327(2) 0.03129(18) -0.00688(13) 0.01133(14) -0.00291(13)
Se1 0.0421(2) 0.02851(19) 0.0466(2) -0.00114(14) 0.01682(16) 0.00028(14)
N1 0.0241(12) 0.0307(13) 0.0263(12) -0.0008(10) 0.0095(10) -0.0001(10)
N2 0.0250(13) 0.0300(13) 0.0285(12) -0.0008(10) 0.0125(10) 0.0015(10)
C2 0.0295(16) 0.0367(17) 0.0327(15) 0.0035(14) 0.0114(13) -0.0034(13)
C16 0.0369(17) 0.0283(16) 0.0336(15) 0.0045(13) 0.0116(14) 0.0026(13)
C1 0.0231(14) 0.0296(16) 0.0220(13) 0.0048(12) 0.0069(11) 0.0029(12)
C9 0.0309(16) 0.0323(17) 0.0321(15) 0.0002(13) 0.0133(13) -0.0036(13)
C3 0.0348(18) 0.0371(18) 0.0408(18) -0.0001(15) 0.0042(15) -0.0089(14)
C8 0.0251(15) 0.0363(17) 0.0355(16) -0.0008(13) 0.0150(13) 0.0044(13)
C6 0.0317(17) 0.0427(19) 0.0306(15) -0.0042(14) 0.0145(13) -0.0038(14)
C7 0.0297(16) 0.0266(16) 0.0235(14) 0.0021(12) 0.0075(12) 0.0017(12)
C19 0.053(2) 0.045(2) 0.0354(17) 0.0062(15) 0.0171(16) 0.0038(16)
C11 0.0300(16) 0.0350(17) 0.0379(16) -0.0063(13) 0.0151(14) -0.0026(13)
C10 0.0355(17) 0.0318(17) 0.0327(15) 0.0022(13) 0.0168(13) 0.0048(13)
C4 0.045(2) 0.0328(18) 0.0386(17) -0.0080(14) 0.0047(15) -0.0058(15)
C12 0.0461(19) 0.0442(19) 0.0306(16) 0.0012(14) 0.0116(15) 0.0033(16)
C5 0.0453(19) 0.0374(18) 0.0328(16) -0.0099(14) 0.0138(15) 0.0017(15)
C21 0.045(2) 0.049(2) 0.0438(19) -0.0013(16) 0.0028(17) -0.0086(17)
C15 0.0355(19) 0.065(2) 0.053(2) -0.0059(18) 0.0241(17) -0.0045(16)
C18 0.0377(19) 0.041(2) 0.053(2) 0.0008(16) 0.0229(17) -0.0001(15)
C17 0.0339(17) 0.0430(19) 0.0346(16) 0.0091(15) 0.0137(14) 0.0006(14)
C20 0.0338(19) 0.053(2) 0.070(2) -0.0001(19) 0.0169(18) -0.0052(16)
C13 0.043(2) 0.062(2) 0.0471(19) 0.0083(17) 0.0276(16) 0.0014(17)
C14 0.0374(19) 0.060(2) 0.0414(18) 0.0046(17) 0.0111(15) 0.0052(16)

loop_
_atom_type_symbol
_atom_type_description
_atom_type_scat_dispersion_real
_atom_type_scat_dispersion_imag
_atom_type_scat_source
C C 0.0033 0.0016 'International Tables Vol C Tables 4.2.6.8 and 6.1.1.4'
H H 0.0000 0.0000 'International Tables Vol C Tables 4.2.6.8 and 6.1.1.4'
N N 0.0061 0.0033 'International Tables Vol C Tables 4.2.6.8 and 6.1.1.4'
Ge Ge 0.1547 1.8001 'International Tables Vol C Tables 4.2.6.8 and 6.1.1.4'
Se Se -0.0929 2.2259 'International Tables Vol C Tables 4.2.6.8 and 6.1.1.4'

loop_
_geom_angle_atom_site_label_1
_geom_angle_atom_site_label_2
_geom_angle_atom_site_label_3
_geom_angle
N1 Ge1 N2 79.64(9)
N1 Ge1 Se1 96.07(7)
N2 Ge1 Se1 99.72(7)
C16 Se1 Ge1 101.23(8)
C1 N1 C8 122.5(2)
C1 N1 Ge1 117.54(17)
C8 N1 Ge1 119.72(17)
C7 N2 C9 123.0(2)
C7 N2 Ge1 117.53(17)
C9 N2 Ge1 119.39(18)
C3 C2 C1 131.3(3)
C3 C2 H2 114.3
C1 C2 H2 114.3
C18 C16 C17 119.0(3)
C18 C16 Se1 120.8(2)
C17 C16 Se1 120.2(2)
N1 C1 C2 122.3(2)
N1 C1 C7 112.5(2)
C2 C1 C7 125.2(2)
N2 C9 C11 115.7(2)
N2 C9 H9A 108.4
C11 C9 H9A 108.4
N2 C9 H9B 108.4
C11 C9 H9B 108.4
H9A C9 H9B 107.4
C4 C3 C2 130.3(3)
C4 C3 H3 114.8
C2 C3 H3 114.8
N1 C8 C10 114.0(2)
N1 C8 H8A 108.8
C10 C8 H8A 108.8
N1 C8 H8B 108.8
C10 C8 H8B 108.8
H8A C8 H8B 107.7
C5 C6 C7 131.8(3)
C5 C6 H6 114.1
C7 C6 H6 114.1
N2 C7 C6 122.3(2)
N2 C7 C1 112.7(2)
C6 C7 C1 125.0(3)
C21 C19 C17 119.6(3)
C21 C19 H19 120.2
C17 C19 H19 120.2
C15 C11 C14 110.9(3)
C15 C11 C9 109.5(2)
C14 C11 C9 111.9(2)
C15 C11 H11 108.2
C14 C11 H11 108.2
C9 C11 H11 108.2
C12 C10 C13 111.1(2)
C12 C10 C8 110.8(2)
C13 C10 C8 109.4(2)
C12 C10 H10 108.5
C13 C10 H10 108.5
C8 C10 H10 108.5
C3 C4 C5 126.7(3)
C3 C4 H4 116.7
C5 C4 H4 116.7
C10 C12 H12A 109.5
C10 C12 H12B 109.5
H12A C12 H12B 109.5
C10 C12 H12C 109.5
H12A C12 H12C 109.5
H12B C12 H12C 109.5
C4 C5 C6 129.6(3)
C4 C5 H5 115.2
C6 C5 H5 115.2
C20 C21 C19 119.4(3)
C20 C21 H21 120.3
C19 C21 H21 120.3
C11 C15 H15A 109.5
C11 C15 H15B 109.5
H15A C15 H15B 109.5
C11 C15 H15C 109.5
H15A C15 H15C 109.5
H15B C15 H15C 109.5
C20 C18 C16 119.9(3)
C20 C18 H18 120.1
C16 C18 H18 120.1
C16 C17 C19 121.0(3)
C16 C17 H17 119.5
C19 C17 H17 119.5
C21 C20 C18 121.1(3)
C21 C20 H20 119.4
C18 C20 H20 119.4
C10 C13 H13A 109.5
C10 C13 H13B 109.5
H13A C13 H13B 109.5
C10 C13 H13C 109.5
H13A C13 H13C 109.5
H13B C13 H13C 109.5
C11 C14 H14A 109.5
C11 C14 H14B 109.5
H14A C14 H14B 109.5
C11 C14 H14C 109.5
H14A C14 H14C 109.5
H14B C14 H14C 109.5

loop_
_geom_bond_atom_site_label_1
_geom_bond_atom_site_label_2
_geom_bond_distance
Ge1 N1 1.950(2)
Ge1 N2 1.950(2)
Ge1 Se1 2.5106(5)
Se1 C16 1.924(3)
N1 C1 1.334(3)
N1 C8 1.466(3)
N2 C7 1.332(3)
N2 C9 1.463(3)
C2 C3 1.378(4)
C2 C1 1.408(4)
C2 H2 0.9300
C16 C18 1.385(4)
C16 C17 1.385(4)
C1 C7 1.473(3)
C9 C11 1.522(4)
C9 H9A 0.9700
C9 H9B 0.9700
C3 C4 1.371(4)
C3 H3 0.9300
C8 C10 1.529(4)
C8 H8A 0.9700
C8 H8B 0.9700
C6 C5 1.382(4)
C6 C7 1.406(4)
C6 H6 0.9300
C19 C21 1.382(5)
C19 C17 1.385(4)
C19 H19 0.9300
C11 C15 1.519(4)
C11 C14 1.522(4)
C11 H11 0.9800
C10 C12 1.523(4)
C10 C13 1.529(4)
C10 H10 0.9800
C4 C5 1.378(4)
C4 H4 0.9300
C12 H12A 0.9600
C12 H12B 0.9600
C12 H12C 0.9600
C5 H5 0.9300
C21 C20 1.378(5)
C21 H21 0.9300
C15 H15A 0.9600
C15 H15B 0.9600
C15 H15C 0.9600
C18 C20 1.380(5)
C18 H18 0.9300
C17 H17 0.9300
C20 H20 0.9300
C13 H13A 0.9600
C13 H13B 0.9600
C13 H13C 0.9600
C14 H14A 0.9600
C14 H14B 0.9600
C14 H14C 0.9600

loop_
_geom_torsion_atom_site_label_1
_geom_torsion_atom_site_label_2
_geom_torsion_atom_site_label_3
_geom_torsion_atom_site_label_4
_geom_torsion
N1 Ge1 Se1 C16 37.76(11)
N2 Ge1 Se1 C16 -42.73(11)
N2 Ge1 N1 C1 2.57(19)
Se1 Ge1 N1 C1 -96.24(18)
N2 Ge1 N1 C8 176.9(2)
Se1 Ge1 N1 C8 78.13(18)
N1 Ge1 N2 C7 -0.96(19)
Se1 Ge1 N2 C7 93.50(19)
N1 Ge1 N2 C9 -178.5(2)
Se1 Ge1 N2 C9 -84.08(19)
Ge1 Se1 C16 C18 -105.7(2)
Ge1 Se1 C16 C17 74.6(2)
C8 N1 C1 C2 2.7(4)
Ge1 N1 C1 C2 176.9(2)
C8 N1 C1 C7 -177.7(2)
Ge1 N1 C1 C7 -3.5(3)
C3 C2 C1 N1 -179.3(3)
C3 C2 C1 C7 1.3(5)
C7 N2 C9 C11 79.5(3)
Ge1 N2 C9 C11 -103.1(2)
C1 C2 C3 C4 -2.3(6)
C1 N1 C8 C10 -85.1(3)
Ge1 N1 C8 C10 100.9(3)
C9 N2 C7 C6 -2.6(4)
Ge1 N2 C7 C6 179.9(2)
C9 N2 C7 C1 176.9(2)
Ge1 N2 C7 C1 -0.6(3)
C5 C6 C7 N2 177.1(3)
C5 C6 C7 C1 -2.3(5)
N1 C1 C7 N2 2.6(3)
C2 C1 C7 N2 -177.8(3)
N1 C1 C7 C6 -177.9(2)
C2 C1 C7 C6 1.6(4)
N2 C9 C11 C15 176.7(2)
N2 C9 C11 C14 53.4(3)
N1 C8 C10 C12 -66.4(3)
N1 C8 C10 C13 170.8(2)
C2 C3 C4 C5 -0.1(6)
C3 C4 C5 C6 1.9(6)
C7 C6 C5 C4 -0.2(6)
C17 C19 C21 C20 0.3(5)
C17 C16 C18 C20 0.2(5)
Se1 C16 C18 C20 -179.5(2)
C18 C16 C17 C19 0.6(4)
Se1 C16 C17 C19 -179.7(2)
C21 C19 C17 C16 -0.8(5)
C19 C21 C20 C18 0.5(5)
C16 C18 C20 C21 -0.7(5)
